data_7108621
loop_
_publ_author_name
'Sen Wang'
'Xin Wen'
'Pavle Nikolovski'
'Vonny Juwita'
'Josh Fnu Arifin'

_publ_section_title
;
 Expanding the molecular recognition repertoire of antifreeze
 polypeptides: effects on nucleoside crystal growth
;
_journal_name_full Chem.Commun.
_journal_page_first 11555
_journal_paper_doi 10.1039/c2cc36264c
_journal_volume 48
_journal_year 2012
_chemical_formula_moiety 'C10 H14 N2 O6, 0.5(H2 O)'
_chemical_formula_sum 'C10 H15 N2 O6.5'
_chemical_formula_weight 267.24
_chemical_name_systematic
;
?
;
_space_group_IT_number 18
_space_group_name_Hall 'P 2 2ab'
_space_group_name_H-M_alt 'P 21 21 2'
_symmetry_cell_setting orthorhombic
_symmetry_space_group_name_H-M 'P 21 21 2'
_atom_sites_solution_hydrogens difmap
_atom_sites_solution_primary direct
_atom_sites_solution_secondary difmap
_audit_creation_method SHELXL-97
_cell_angle_alpha 90.00
_cell_angle_beta 90.00
_cell_angle_gamma 90.00
_cell_formula_units_Z 4
_cell_length_a 13.9973(5)
_cell_length_b 17.2440(6)
_cell_length_c 4.8028(2)
_cell_measurement_reflns_used 9892
_cell_measurement_temperature 100(2)
_cell_measurement_theta_max 30.46
_cell_measurement_theta_min 2.77
_cell_volume 1159.25(8)
_computing_cell_refinement 'Bruker SAINT-Plus v7.66A'
_computing_data_collection 'Bruker SMART v5.630'
_computing_data_reduction 'Bruker SAINT-Plus v7.66A'
_computing_molecular_graphics 'Bruker XP v5.1'
_computing_publication_material 'Bruker XCIF 2008'
_computing_structure_refinement 'SHELXL-97 (Sheldrick, 2008)'
_computing_structure_solution 'SHELXS-97 (Sheldrick, 2008)'
_diffrn_ambient_temperature 100(2)
_diffrn_measured_fraction_theta_full 0.999
_diffrn_measured_fraction_theta_max 0.999
_diffrn_measurement_device_type 'Bruker SMART 1000'
_diffrn_measurement_method '\w scans at 9 \f settings'
_diffrn_radiation_monochromator graphite
_diffrn_radiation_source 'fine-focus sealed tube'
_diffrn_radiation_type MoK\a
_diffrn_radiation_wavelength 0.71073
_diffrn_reflns_av_R_equivalents 0.0432
_diffrn_reflns_av_sigmaI/netI 0.0184
_diffrn_reflns_limit_h_max 19
_diffrn_reflns_limit_h_min -19
_diffrn_reflns_limit_k_max 24
_diffrn_reflns_limit_k_min -24
_diffrn_reflns_limit_l_max 6
_diffrn_reflns_limit_l_min -6
_diffrn_reflns_number 30650
_diffrn_reflns_theta_full 30.52
_diffrn_reflns_theta_max 30.52
_diffrn_reflns_theta_min 1.87
_exptl_absorpt_coefficient_mu 0.129
_exptl_absorpt_correction_T_max 0.9672
_exptl_absorpt_correction_T_min 0.9573
_exptl_absorpt_correction_type none
_exptl_crystal_colour Colorless
_exptl_crystal_density_diffrn 1.531
_exptl_crystal_density_method 'not measured'
_exptl_crystal_description Block
_exptl_crystal_F_000 564
_exptl_crystal_size_max 0.34
_exptl_crystal_size_mid 0.33
_exptl_crystal_size_min 0.26
_refine_diff_density_max 0.269
_refine_diff_density_min -0.273
_refine_diff_density_rms 0.052
_refine_ls_abs_structure_details 'Flack H D (1983), Acta Cryst. A39, 876-881'
_refine_ls_abs_structure_Flack -0.3(6)
_refine_ls_extinction_method none
_refine_ls_goodness_of_fit_ref 2.877
_refine_ls_hydrogen_treatment Unrestrained
_refine_ls_matrix_type 'Full matrix'
_refine_ls_number_parameters 228
_refine_ls_number_reflns 3535
_refine_ls_number_restraints 0
_refine_ls_restrained_S_all 2.877
_refine_ls_R_factor_all 0.0343
_refine_ls_R_factor_gt 0.0318
_refine_ls_shift/su_max 0.000
_refine_ls_shift/su_mean 0.000
_refine_ls_structure_factor_coef Fsqd
_refine_ls_weighting_details w=1/s^2^(Fo^2^)
_refine_ls_weighting_scheme sigma
_refine_ls_wR_factor_gt 0.0554
_refine_ls_wR_factor_ref 0.0558
_reflns_number_gt 3342
_reflns_number_total 3535
_reflns_threshold_expression >2sigma(I)
_cod_data_source_file c2cc36264c.txt
_cod_data_source_block xw10
_cod_depositor_comments
;
The following automatic conversions were performed:

_refine_ls_weighting_scheme' value 'Sigma' changed to 'sigma'
according to the built-in table from CIF Core dictionary named
'cif_core.dic' version 2.4.1 from 2010-06-29.

Automatic conversion script
Id: cif_fix_values 1715 2011-07-08 13:25:40Z adriana 


 Replacing apparently incorrect space group designators:

 _space_group_name_Hall           'P 2ac2ab'
 _symmetry_space_group_name_H-M   'P 21 21 21'

 and adding _symmetry_equiv_pos_site_id values to the symmetry
 operator loop. The change is supported by a) the paper text that
 specifies P 21 21 2 as the space group for m5U; b) the symmetry
 operators provided in this entry (after addition of IDs) that
 describe the P 21 21 2 spacegroup; c) the fact that after the
 changes, there are no more steric clashes, the packing seems
 reasonable and the summary chemical formula is reproduced from the
 coordinates..

 Saulius Gra\<zulis
 2014-07-22


The following automatic conversions were performed:

'_atom_sites_solution_primary' value 'Direct methods' was changed to
'direct'.

'_atom_sites_solution_secondary' value 'Difference Fourier map' was
changed to 'difmap'.

'_atom_sites_solution_hydrogens' value 'Difference Fourier map' was
changed to 'difmap'.

Automatic conversion script
Id: cif_fix_values 6452 2018-10-05 10:23:21Z andrius 
;
_cod_original_sg_symbol_H-M P2(1)2(1)2(1)
_cod_original_formula_sum 'C10 H15 N2 O6.50'
_cod_database_code 7108621

loop_
_symmetry_equiv_pos_site_id
_symmetry_equiv_pos_as_xyz
1 'x, y, z'
2 '-x, -y, z'
3 'x+1/2, -y+1/2, -z'
4 '-x+1/2, y+1/2, -z'

loop_
_atom_site_label
_atom_site_type_symbol
_atom_site_fract_x
_atom_site_fract_y
_atom_site_fract_z
_atom_site_U_iso_or_equiv
_atom_site_adp_type
_atom_site_occupancy
_atom_site_symmetry_multiplicity
_atom_site_calc_flag
_atom_site_refinement_flags
O1 O 0.79142(5) 0.34093(4) 0.71108(16) 0.01332(16) Uani 1 1 d .
O2 O 0.63185(6) 0.41169(5) 0.39154(18) 0.01589(17) Uani 1 1 d .
O3 O 0.87561(6) 0.50776(5) 0.32991(17) 0.01588(17) Uani 1 1 d .
O4 O 0.99160(6) 0.40749(5) 0.63228(18) 0.01758(18) Uani 1 1 d .
O5 O 0.99355(6) 0.19022(5) 0.45507(18) 0.01796(18) Uani 1 1 d .
O6 O 0.78819(6) 0.07838(5) -0.15967(18) 0.02026(19) Uani 1 1 d .
N1 N 0.84704(6) 0.24595(5) 0.3956(2) 0.01195(19) Uani 1 1 d .
N2 N 0.88821(7) 0.13549(5) 0.1479(2) 0.0138(2) Uani 1 1 d .
C1 C 0.78396(8) 0.42292(6) 0.6431(2) 0.0114(2) Uani 1 1 d .
C2 C 0.68002(8) 0.44567(7) 0.6257(3) 0.0152(2) Uani 1 1 d .
C3 C 0.84323(7) 0.43115(6) 0.3794(2) 0.0107(2) Uani 1 1 d .
C4 C 0.92648(8) 0.37609(6) 0.4383(2) 0.0125(2) Uani 1 1 d .
C5 C 0.87516(8) 0.30958(6) 0.5887(2) 0.0117(2) Uani 1 1 d .
C6 C 0.91484(7) 0.19005(6) 0.3415(2) 0.0126(2) Uani 1 1 d .
C7 C 0.80123(8) 0.13136(6) 0.0103(2) 0.0136(2) Uani 1 1 d .
C8 C 0.73327(7) 0.19118(6) 0.0782(2) 0.0122(2) Uani 1 1 d .
C9 C 0.63753(8) 0.19190(7) -0.0634(3) 0.0166(2) Uani 1 1 d .
C10 C 0.75927(8) 0.24572(7) 0.2641(2) 0.0122(2) Uani 1 1 d .
H1N H 0.9302(10) 0.1000(8) 0.109(3) 0.026(4) Uiso 1 1 d .
H1 H 0.8148(8) 0.4527(7) 0.793(3) 0.010(3) Uiso 1 1 d .
H2 H 0.5918(12) 0.3816(10) 0.454(4) 0.047(5) Uiso 1 1 d .
H3 H 0.8274(11) 0.5338(9) 0.275(3) 0.037(5) Uiso 1 1 d .
H4 H 1.0307(11) 0.4374(8) 0.537(4) 0.035(5) Uiso 1 1 d .
H5 H 0.9155(8) 0.2857(7) 0.734(3) 0.011(3) Uiso 1 1 d .
H10 H 0.7204(9) 0.2876(7) 0.322(3) 0.010(3) Uiso 1 1 d .
H2A H 0.6485(9) 0.4336(7) 0.799(3) 0.014(3) Uiso 1 1 d .
H3A H 0.8062(8) 0.4108(6) 0.223(2) 0.003(3) Uiso 1 1 d .
H4A H 0.9576(8) 0.3567(6) 0.270(3) 0.008(3) Uiso 1 1 d .
H9A H 0.5993(9) 0.1468(8) -0.009(3) 0.027(4) Uiso 1 1 d .
H2B H 0.6769(8) 0.5044(7) 0.602(2) 0.009(3) Uiso 1 1 d .
H9B H 0.6452(9) 0.1876(8) -0.260(3) 0.027(4) Uiso 1 1 d .
H9C H 0.6007(10) 0.2408(9) -0.015(3) 0.030(4) Uiso 1 1 d .
O11 O 0.5000 0.5000 0.0594(3) 0.0161(2) Uani 1 2 d S
H11 H 0.5453(10) 0.4811(9) 0.172(3) 0.045(5) Uiso 1 1 d .

loop_
_atom_site_aniso_label
_atom_site_aniso_U_11
_atom_site_aniso_U_22
_atom_site_aniso_U_33
_atom_site_aniso_U_23
_atom_site_aniso_U_13
_atom_site_aniso_U_12
O1 0.0155(4) 0.0095(4) 0.0150(4) 0.0018(3) 0.0038(3) 0.0003(3)
O2 0.0127(4) 0.0158(4) 0.0193(4) 0.0016(4) 0.0001(3) -0.0030(3)
O3 0.0140(4) 0.0116(4) 0.0221(4) 0.0060(3) -0.0008(3) -0.0017(3)
O4 0.0142(4) 0.0152(4) 0.0233(4) 0.0026(4) -0.0073(3) -0.0043(3)
O5 0.0130(4) 0.0154(4) 0.0255(4) -0.0019(4) -0.0044(3) 0.0025(3)
O6 0.0186(4) 0.0171(4) 0.0251(5) -0.0083(4) -0.0029(4) 0.0004(3)
N1 0.0116(4) 0.0087(4) 0.0155(5) -0.0010(4) -0.0015(4) 0.0004(3)
N2 0.0115(5) 0.0107(4) 0.0193(5) -0.0025(4) 0.0001(4) 0.0022(4)
C1 0.0149(5) 0.0080(5) 0.0112(5) 0.0003(4) 0.0014(4) -0.0005(4)
C2 0.0150(5) 0.0148(6) 0.0156(6) -0.0012(5) 0.0028(5) 0.0012(4)
C3 0.0104(5) 0.0094(5) 0.0123(5) 0.0005(4) 0.0006(4) -0.0017(4)
C4 0.0106(5) 0.0121(5) 0.0148(6) 0.0002(4) -0.0001(4) -0.0012(4)
C5 0.0123(5) 0.0102(5) 0.0125(5) -0.0006(4) -0.0021(4) 0.0007(4)
C6 0.0121(5) 0.0095(5) 0.0163(6) 0.0027(5) 0.0004(4) -0.0012(4)
C7 0.0136(5) 0.0127(5) 0.0147(5) 0.0022(4) 0.0005(4) -0.0025(4)
C8 0.0116(5) 0.0107(5) 0.0142(5) 0.0012(4) -0.0005(4) -0.0013(4)
C9 0.0139(6) 0.0176(6) 0.0183(6) -0.0023(5) -0.0034(5) 0.0000(5)
C10 0.0097(5) 0.0121(5) 0.0149(5) 0.0022(4) 0.0007(4) 0.0014(4)
O11 0.0124(6) 0.0173(6) 0.0185(6) 0.000 0.000 0.0022(5)

loop_
_atom_type_symbol
_atom_type_description
_atom_type_scat_dispersion_real
_atom_type_scat_dispersion_imag
_atom_type_scat_source
C C 0.0033 0.0016 'International Tables Vol C Tables 4.2.6.8 and 6.1.1.4'
H H 0.0000 0.0000 'International Tables Vol C Tables 4.2.6.8 and 6.1.1.4'
N N 0.0061 0.0033 'International Tables Vol C Tables 4.2.6.8 and 6.1.1.4'
O O 0.0106 0.0060 'International Tables Vol C Tables 4.2.6.8 and 6.1.1.4'

loop_
_geom_angle_atom_site_label_1
_geom_angle_atom_site_label_2
_geom_angle_atom_site_label_3
_geom_angle
C5 O1 C1 109.68(8)
C2 O2 H2 107.1(13)
C3 O3 H3 106.8(10)
C4 O4 H4 106.5(11)
C6 N1 C10 121.64(9)
C6 N1 C5 116.79(8)
C10 N1 C5 121.45(9)
C6 N2 C7 126.55(10)
C6 N2 H1N 116.3(10)
C7 N2 H1N 117.1(10)
O1 C1 C2 109.52(9)
O1 C1 C3 103.80(8)
C2 C1 C3 117.11(10)
O1 C1 H1 108.1(7)
C2 C1 H1 109.1(7)
C3 C1 H1 108.8(7)
O2 C2 C1 112.95(9)
O2 C2 H2A 111.8(7)
C1 C2 H2A 109.7(8)
O2 C2 H2B 107.2(6)
C1 C2 H2B 107.8(6)
H2A C2 H2B 107.0(10)
O3 C3 C1 113.67(9)
O3 C3 C4 111.47(9)
C1 C3 C4 101.77(9)
O3 C3 H3A 112.1(6)
C1 C3 H3A 108.4(6)
C4 C3 H3A 108.9(6)
O4 C4 C3 112.07(9)
O4 C4 C5 106.15(9)
C3 C4 C5 101.20(8)
O4 C4 H4A 112.9(7)
C3 C4 H4A 113.6(7)
C5 C4 H4A 110.0(7)
O1 C5 N1 108.68(8)
O1 C5 C4 107.29(9)
N1 C5 C4 112.40(9)
O1 C5 H5 109.8(7)
N1 C5 H5 106.5(7)
C4 C5 H5 112.2(7)
O5 C6 N2 123.02(10)
O5 C6 N1 122.15(10)
N2 C6 N1 114.82(9)
O6 C7 N2 118.76(10)
O6 C7 C8 125.45(10)
N2 C7 C8 115.79(10)
C10 C8 C7 118.14(10)
C10 C8 C9 122.36(10)
C7 C8 C9 119.49(10)
C8 C9 H9A 111.1(8)
C8 C9 H9B 110.3(8)
H9A C9 H9B 105.2(12)
C8 C9 H9C 110.8(8)
H9A C9 H9C 108.7(11)
H9B C9 H9C 110.5(12)
C8 C10 N1 123.05(10)
C8 C10 H10 124.9(7)
N1 C10 H10 112.0(7)

loop_
_geom_bond_atom_site_label_1
_geom_bond_atom_site_label_2
_geom_bond_distance
O1 C5 1.4183(13)
O1 C1 1.4550(13)
O2 C2 1.4361(15)
O2 H2 0.820(17)
O3 C3 1.4167(13)
O3 H3 0.853(15)
O4 C4 1.4115(13)
O4 H4 0.879(16)
O5 C6 1.2293(13)
O6 C7 1.2387(14)
N1 C6 1.3775(14)
N1 C10 1.3812(14)
N1 C5 1.4897(14)
N2 C6 1.3743(14)
N2 C7 1.3871(14)
N2 H1N 0.868(14)
C1 C2 1.5093(16)
C1 C3 1.5204(15)
C1 H1 0.985(12)
C2 H2A 0.964(13)
C2 H2B 1.021(12)
C3 C4 1.5294(15)
C3 H3A 0.976(11)
C4 C5 1.5343(15)
C4 H4A 0.975(12)
C5 H5 0.988(12)
C7 C8 1.4406(15)
C8 C10 1.3469(16)
C8 C9 1.5029(15)
C9 H9A 0.979(14)
C9 H9B 0.953(15)
C9 H9C 1.016(15)
C10 H10 0.946(12)
O11 H11 0.895(15)

loop_
_geom_hbond_atom_site_label_D
_geom_hbond_atom_site_label_H
_geom_hbond_atom_site_label_A
_geom_hbond_distance_DH
_geom_hbond_distance_HA
_geom_hbond_distance_DA
_geom_hbond_angle_DHA
_geom_hbond_site_symmetry_A
N2 H1N O11 0.868(14) 2.142(14) 2.9830(10) 163.2(13) 3
O2 H2 O5 0.820(17) 1.902(17) 2.7163(11) 171.9(18) 3_456
O3 H3 O6 0.853(15) 1.875(16) 2.7219(12) 172.1(15) 4_655
O4 H4 O3 0.879(16) 1.899(16) 2.7748(11) 173.7(14) 2_765
O11 H11 O2 0.895(15) 2.003(15) 2.8756(10) 164.7(15) .
